data_1506516
loop_
_publ_author_name
'Heim, Ralf'
'Wiedemann, Stefan'
'Williams, Craig M.'
'Bernhardt, Paul V.'

_publ_section_title
;
 Expedient construction of the vibsanin E core without the use of
 protecting groups.
;
_journal_issue 7
_journal_name_full 'Organic letters'
_journal_page_first 1327
_journal_page_last 1329
_journal_paper_doi 10.1021/ol0501222
_journal_volume 7
_journal_year 2005
_chemical_compound_source 'synthesis as described'
_chemical_formula_moiety 'C14 H22 O2'
_chemical_formula_structural 'C14 H22 O2'
_chemical_formula_sum 'C14 H22 O2'
_chemical_formula_weight 222.32
_chemical_name_systematic
;
 ?
;
_space_group_IT_number 15
_symmetry_cell_setting monoclinic
_symmetry_Int_Tables_number 15
_symmetry_space_group_name_Hall '-C 2yc'
_symmetry_space_group_name_H-M 'C 1 2/c 1'
_atom_sites_solution_hydrogens geom
_atom_sites_solution_primary direct
_atom_sites_solution_secondary difmap
_audit_conform_dict_location ftp://ftp.iucr.org/cifdics/cif_core.dic
_audit_conform_dict_name cif_core.dic
_audit_conform_dict_version 2.1
_audit_creation_date 2005-01-30T14:44:53-00:00
_audit_creation_method 'WinGX routine CIF_UPDATE'
_cell_angle_alpha 90
_cell_angle_beta 116.71(2)
_cell_angle_gamma 90
_cell_formula_units_Z 8
_cell_length_a 19.569(3)
_cell_length_b 9.6463(8)
_cell_length_c 15.091(3)
_cell_measurement_reflns_used 25
_cell_measurement_temperature 293(2)
_cell_measurement_theta_max 15.335
_cell_measurement_theta_min 9.756
_cell_measurement_wavelength 0.71073
_cell_volume 2544.7(8)
_computing_cell_refinement 'CAD4 Express (Enraf Nonius, 1994)'
_computing_data_collection 'CAD4 Express (Enraf Nonius, 1994)'
_computing_data_reduction 'XCAD4 (Harms & Wocadlo, 1995)'
_computing_molecular_graphics 'Ortep-3 for Windows (Farrugia, 1997)'
_computing_publication_material 'WinGX publication routines (Farrugia, 1999)'
_computing_structure_refinement 'SHELXL-97 (Sheldrick, 1997)'
_diffrn_ambient_temperature 293(2)
_diffrn_detector 'scintillation LiI'
_diffrn_detector_dtime 1.195
_diffrn_measured_fraction_theta_full 0.998
_diffrn_measured_fraction_theta_max 0.998
_diffrn_measurement_device '\k-geometry diffractometer'
_diffrn_measurement_device_type 'Enraf Nonius CAD4'
_diffrn_measurement_method 'non-profiled omega/2theta scans'
_diffrn_orient_matrix_type
;
  x-axis points to radiation source
  the matrix is specified in reciprocal space
;
_diffrn_orient_matrix_UB_11 -0.18371E-1
_diffrn_orient_matrix_UB_12 -0.5132E-2
_diffrn_orient_matrix_UB_13 0.51933E-1
_diffrn_orient_matrix_UB_21 0.53696E-1
_diffrn_orient_matrix_UB_22 -0.15189E-1
_diffrn_orient_matrix_UB_23 0.51942E-1
_diffrn_orient_matrix_UB_31 0.00704
_diffrn_orient_matrix_UB_32 0.102453
_diffrn_orient_matrix_UB_33 0.10276E-1
_diffrn_radiation_monochromator graphite
_diffrn_radiation_probe x-ray
_diffrn_radiation_type MoK\a
_diffrn_radiation_wavelength 0.71073
_diffrn_reflns_av_R_equivalents 0.041
_diffrn_reflns_av_unetI/netI 0.1142
_diffrn_reflns_limit_h_max 23
_diffrn_reflns_limit_h_min 0
_diffrn_reflns_limit_k_max 11
_diffrn_reflns_limit_k_min 0
_diffrn_reflns_limit_l_max 16
_diffrn_reflns_limit_l_min -17
_diffrn_reflns_number 2294
_diffrn_reflns_theta_full 24.98
_diffrn_reflns_theta_max 24.98
_diffrn_reflns_theta_min 2.33
_diffrn_source 'Enraf Nonius FR590'
_diffrn_standards_decay_% 9
_diffrn_standards_interval_time 120
_diffrn_standards_number 3
_exptl_absorpt_coefficient_mu 0.075
_exptl_crystal_colour colourless
_exptl_crystal_density_diffrn 1.161
_exptl_crystal_density_method 'not measured'
_exptl_crystal_description prism
_exptl_crystal_F_000 976
_exptl_crystal_size_max 0.5
_exptl_crystal_size_mid 0.3
_exptl_crystal_size_min 0.1
_refine_diff_density_max 0.167
_refine_diff_density_min -0.219
_refine_diff_density_rms 0.052
_refine_ls_extinction_method none
_refine_ls_goodness_of_fit_ref 0.956
_refine_ls_hydrogen_treatment constr
_refine_ls_matrix_type full
_refine_ls_number_parameters 148
_refine_ls_number_reflns 2226
_refine_ls_number_restraints 0
_refine_ls_restrained_S_all 0.956
_refine_ls_R_factor_all 0.1992
_refine_ls_R_factor_gt 0.05
_refine_ls_shift/su_max 0
_refine_ls_shift/su_mean 0
_refine_ls_structure_factor_coef Fsqd
_refine_ls_weighting_details 'calc w=1/[\s^2^(Fo^2^)+(0.0510P)^2^+0.0000P] where P=(Fo^2^+2Fc^2^)/3'
_refine_ls_weighting_scheme calc
_refine_ls_wR_factor_gt 0.099
_refine_ls_wR_factor_ref 0.145
_reflns_number_gt 807
_reflns_number_total 2226
_reflns_threshold_expression >2sigma(I)
_cod_data_source_file ol0501222si20050131_091349.cif
_cod_data_source_block cw25451
_cod_original_cell_volume 2544.7(7)
_cod_original_sg_symbol_H-M 'C 2/c'
_cod_database_code 1506516
_diffrn_standards_decay_corr_max 1.12
_diffrn_standards_decay_corr_min 0.939

loop_
_symmetry_equiv_pos_as_xyz
'x, y, z'
'-x, y, -z+1/2'
'x+1/2, y+1/2, z'
'-x+1/2, y+1/2, -z+1/2'
'-x, -y, -z'
'x, -y, z-1/2'
'-x+1/2, -y+1/2, -z'
'x+1/2, -y+1/2, z-1/2'

loop_
_atom_site_label
_atom_site_type_symbol
_atom_site_fract_x
_atom_site_fract_y
_atom_site_fract_z
_atom_site_U_iso_or_equiv
_atom_site_adp_type
_atom_site_occupancy
_atom_site_symmetry_multiplicity
_atom_site_calc_flag
_atom_site_refinement_flags
C1 C 0.86568(17) 0.8711(3) 0.3150(2) 0.0418(9) Uani 1 1 d .
H1 H 0.8697 0.9522 0.2786 0.05 Uiso 1 1 calc R
C2 C 0.89705(18) 0.7449(3) 0.2822(2) 0.0443(9) Uani 1 1 d .
H2 H 0.9488 0.7678 0.2921 0.053 Uiso 1 1 calc R
C3 C 0.90281(19) 0.6190(3) 0.3466(2) 0.0501(10) Uani 1 1 d .
H3A H 0.9313 0.5466 0.3331 0.06 Uiso 1 1 calc R
H3B H 0.8518 0.584 0.3285 0.06 Uiso 1 1 calc R
C4 C 0.94191(19) 0.6517(4) 0.4574(2) 0.0542(10) Uani 1 1 d .
H4A H 0.9378 0.5714 0.4933 0.065 Uiso 1 1 calc R
H4B H 0.9959 0.6679 0.4779 0.065 Uiso 1 1 calc R
C5 C 0.9091(2) 0.7768(4) 0.4866(2) 0.0481(9) Uani 1 1 d .
C6 C 0.91231(19) 0.9000(3) 0.4252(2) 0.0486(9) Uani 1 1 d .
H6A H 0.8924 0.9818 0.443 0.058 Uiso 1 1 calc R
H6B H 0.965 0.9182 0.4396 0.058 Uiso 1 1 calc R
C7 C 0.8257(2) 0.7537(4) 0.4644(3) 0.0554(11) Uani 1 1 d .
H7A H 0.8225 0.6667 0.4946 0.066 Uiso 1 1 calc R
H7B H 0.811 0.8268 0.4965 0.066 Uiso 1 1 calc R
C8 C 0.7684(2) 0.7499(4) 0.3568(3) 0.0515(10) Uani 1 1 d .
C9 C 0.78068(17) 0.8497(4) 0.2878(2) 0.0455(9) Uani 1 1 d .
H9 H 0.761 0.9398 0.2958 0.055 Uiso 1 1 calc R
C10 C 0.73575(19) 0.8102(4) 0.1789(3) 0.0565(11) Uani 1 1 d .
H10A H 0.6837 0.7869 0.1653 0.068 Uiso 1 1 calc R
H10B H 0.7336 0.8893 0.138 0.068 Uiso 1 1 calc R
C11 C 0.8478(2) 0.7168(4) 0.1715(3) 0.0507(10) Uani 1 1 d .
C12 C 0.9571(2) 0.8047(4) 0.5985(2) 0.0726(13) Uani 1 1 d .
H12A H 0.9381 0.8859 0.6168 0.109 Uiso 1 1 calc R
H12B H 1.0096 0.8189 0.6127 0.109 Uiso 1 1 calc R
H12C H 0.9535 0.7266 0.6356 0.109 Uiso 1 1 calc R
C13 C 0.8532(2) 0.8348(4) 0.1066(2) 0.0652(12) Uani 1 1 d .
H13A H 0.8191 0.8164 0.0383 0.098 Uiso 1 1 calc R
H13B H 0.9047 0.8412 0.1149 0.098 Uiso 1 1 calc R
H13C H 0.8391 0.9208 0.1262 0.098 Uiso 1 1 calc R
C14 C 0.8682(2) 0.5814(4) 0.1368(3) 0.0724(13) Uani 1 1 d .
H14A H 0.8595 0.5051 0.1713 0.109 Uiso 1 1 calc R
H14B H 0.9211 0.5832 0.1507 0.109 Uiso 1 1 calc R
H14C H 0.8369 0.5708 0.0668 0.109 Uiso 1 1 calc R
O1 O 0.76910(12) 0.6954(2) 0.15260(16) 0.0549(7) Uani 1 1 d .
O2 O 0.71266(15) 0.6757(3) 0.3284(2) 0.0761(9) Uani 1 1 d .

loop_
_atom_site_aniso_label
_atom_site_aniso_U_11
_atom_site_aniso_U_22
_atom_site_aniso_U_33
_atom_site_aniso_U_23
_atom_site_aniso_U_13
_atom_site_aniso_U_12
C1 0.047(2) 0.034(2) 0.043(2) 0.0001(17) 0.0187(18) -0.0015(17)
C2 0.039(2) 0.045(2) 0.051(2) -0.0024(19) 0.0220(19) -0.0055(18)
C3 0.054(2) 0.039(2) 0.062(3) 0.000(2) 0.029(2) 0.0073(19)
C4 0.056(2) 0.049(3) 0.059(3) 0.012(2) 0.027(2) 0.013(2)
C5 0.054(2) 0.049(3) 0.040(2) -0.0007(19) 0.0207(19) 0.005(2)
C6 0.051(2) 0.039(2) 0.050(2) -0.003(2) 0.0178(18) -0.002(2)
C7 0.069(3) 0.048(3) 0.059(3) 0.006(2) 0.038(2) 0.003(2)
C8 0.051(2) 0.045(2) 0.069(3) -0.006(2) 0.037(2) 0.002(2)
C9 0.043(2) 0.038(2) 0.052(2) -0.005(2) 0.0179(18) 0.0047(18)
C10 0.042(2) 0.064(3) 0.058(3) -0.007(2) 0.0181(19) 0.003(2)
C11 0.048(2) 0.051(3) 0.057(3) -0.007(2) 0.027(2) -0.005(2)
C12 0.084(3) 0.074(3) 0.051(3) 0.001(2) 0.022(2) 0.000(3)
C13 0.071(3) 0.079(3) 0.050(2) 0.004(2) 0.031(2) -0.007(2)
C14 0.082(3) 0.073(3) 0.070(3) -0.025(3) 0.041(2) -0.005(3)
O1 0.0479(15) 0.0596(18) 0.0566(16) -0.0177(13) 0.0229(13) -0.0083(14)
O2 0.0686(19) 0.079(2) 0.094(2) -0.0181(18) 0.0485(16) -0.0254(18)

loop_
_atom_type_symbol
_atom_type_description
_atom_type_scat_dispersion_real
_atom_type_scat_dispersion_imag
_atom_type_scat_source
C C 0.0033 0.0016 'International Tables Vol C Tables 4.2.6.8 and 6.1.1.4'
H H 0 0 'International Tables Vol C Tables 4.2.6.8 and 6.1.1.4'
O O 0.0106 0.006 'International Tables Vol C Tables 4.2.6.8 and 6.1.1.4'

loop_
_geom_angle_atom_site_label_1
_geom_angle_atom_site_label_2
_geom_angle_atom_site_label_3
_geom_angle
C6 C1 C9 111.3(3)
C6 C1 C2 111.5(3)
C9 C1 C2 110.3(3)
C3 C2 C11 112.5(3)
C3 C2 C1 110.5(3)
C11 C2 C1 110.1(3)
C2 C3 C4 112.9(3)
C5 C4 C3 114.3(3)
C4 C5 C6 107.7(3)
C4 C5 C7 111.6(3)
C6 C5 C7 108.2(3)
C4 C5 C12 109.0(3)
C6 C5 C12 111.0(3)
C7 C5 C12 109.3(3)
C1 C6 C5 110.6(3)
C8 C7 C5 116.5(3)
O2 C8 C7 120.9(4)
O2 C8 C9 121.9(4)
C7 C8 C9 117.1(3)
C8 C9 C10 113.0(3)
C8 C9 C1 112.9(3)
C10 C9 C1 110.6(3)
O1 C10 C9 112.3(3)
O1 C11 C14 103.3(3)
O1 C11 C2 109.4(3)
C14 C11 C2 113.1(3)
O1 C11 C13 110.6(3)
C14 C11 C13 108.2(3)
C2 C11 C13 111.9(3)
C10 O1 C11 114.4(3)

loop_
_geom_bond_atom_site_label_1
_geom_bond_atom_site_label_2
_geom_bond_distance
C1 C6 1.520(4)
C1 C9 1.537(4)
C1 C2 1.541(4)
C2 C3 1.527(4)
C2 C11 1.533(4)
C3 C4 1.528(4)
C4 C5 1.522(4)
C5 C6 1.525(4)
C5 C7 1.527(5)
C5 C12 1.543(4)
C7 C8 1.504(5)
C8 O2 1.210(4)
C8 C9 1.515(5)
C9 C10 1.523(4)
C10 O1 1.429(4)
C11 O1 1.449(4)
C11 C14 1.525(5)
C11 C13 1.536(5)
